data_7150862
loop_
_publ_author_name
'Maeda, Hiromitsu'
'Terasaki, Masahiro'
'Haketa, Yohei'
'Mihashi, Yuta'
'Kusunose, Yukio'

_publ_section_title
;
 BF2 complexes of \a-alkyl-substituted dipyrrolyldiketones as acyclic
 anion receptors
;
_journal_issue 3
_journal_name_full 'Organic &amp;  Biomolecular Chemistry'
_journal_page_first 433
_journal_page_last 436
_journal_paper_doi 10.1039/b718317h
_journal_volume 6
_journal_year 2008
_chemical_formula_moiety 'C19 H25 B F2 N2 O2'
_chemical_formula_sum 'C19 H25 B F2 N2 O2'
_chemical_formula_weight 362.22
_chemical_name_systematic
;
?
;
_space_group_IT_number 7
_symmetry_cell_setting monoclinic
_symmetry_Int_Tables_number 7
_symmetry_space_group_name_Hall 'P -2yc'
_symmetry_space_group_name_H-M 'P 1 c 1'
_atom_sites_solution_hydrogens geom
_atom_sites_solution_primary direct
_atom_sites_solution_secondary difmap
_audit_creation_method SHELXL-97
_cell_angle_alpha 90.00
_cell_angle_beta 93.64(3)
_cell_angle_gamma 90.00
_cell_formula_units_Z 2
_cell_length_a 8.526(6)
_cell_length_b 12.160(6)
_cell_length_c 8.797(5)
_cell_measurement_temperature 123(2)
_cell_volume 910.2(9)
_computing_structure_refinement 'SHELXL-97 (Sheldrick, 1997)'
_computing_structure_solution 'SHELXS-97 (Sheldrick, 1990)'
_diffrn_ambient_temperature 123(2)
_diffrn_detector_area_resol_mean 10.00
_diffrn_measured_fraction_theta_full 0.995
_diffrn_measured_fraction_theta_max 0.995
_diffrn_measurement_device_type 'Rigaku RAXIS-RAPID'
_diffrn_measurement_method \w
_diffrn_radiation_monochromator graphite
_diffrn_radiation_source 'fine-focus sealed tube'
_diffrn_radiation_type MoK\a
_diffrn_radiation_wavelength 0.71075
_diffrn_reflns_av_R_equivalents 0.0386
_diffrn_reflns_av_sigmaI/netI 0.0481
_diffrn_reflns_limit_h_max 11
_diffrn_reflns_limit_h_min -11
_diffrn_reflns_limit_k_max 15
_diffrn_reflns_limit_k_min -15
_diffrn_reflns_limit_l_max 11
_diffrn_reflns_limit_l_min -11
_diffrn_reflns_number 8741
_diffrn_reflns_theta_full 27.48
_diffrn_reflns_theta_max 27.48
_diffrn_reflns_theta_min 3.35
_exptl_absorpt_coefficient_mu 0.098
_exptl_absorpt_correction_T_max 0.9806
_exptl_absorpt_correction_T_min 0.9524
_exptl_absorpt_correction_type none
_exptl_crystal_colour yellow
_exptl_crystal_density_diffrn 1.322
_exptl_crystal_density_method 'not measured'
_exptl_crystal_description prism
_exptl_crystal_F_000 384
_exptl_crystal_size_max 0.50
_exptl_crystal_size_mid 0.30
_exptl_crystal_size_min 0.20
_refine_diff_density_max 0.182
_refine_diff_density_min -0.167
_refine_diff_density_rms 0.042
_refine_ls_abs_structure_details 'Flack H D (1983), Acta Cryst. A39, 876-881'
_refine_ls_abs_structure_Flack -0.8(7)
_refine_ls_extinction_method none
_refine_ls_goodness_of_fit_ref 1.056
_refine_ls_hydrogen_treatment constr
_refine_ls_matrix_type full
_refine_ls_number_parameters 237
_refine_ls_number_reflns 3728
_refine_ls_number_restraints 2
_refine_ls_restrained_S_all 1.056
_refine_ls_R_factor_all 0.0482
_refine_ls_R_factor_gt 0.0376
_refine_ls_shift/su_max 0.000
_refine_ls_shift/su_mean 0.000
_refine_ls_structure_factor_coef Fsqd
_refine_ls_weighting_details 'calc w=1/[\s^2^(Fo^2^)+(0.0387P)^2^+0.1654P] where P=(Fo^2^+2Fc^2^)/3'
_refine_ls_weighting_scheme calc
_refine_ls_wR_factor_gt 0.0781
_refine_ls_wR_factor_ref 0.0895
_reflns_number_gt 3171
_reflns_number_total 3728
_reflns_threshold_expression >2sigma(I)
_cod_data_source_file b718317h.txt
_cod_data_source_block 70920mae
_cod_original_cell_volume 910.2(10)
_cod_original_sg_symbol_Hall P-2yc
_cod_original_sg_symbol_H-M Pc
_cod_database_code 7150862

loop_
_symmetry_equiv_pos_as_xyz
'x, y, z'
'x, -y, z+1/2'

loop_
_atom_site_label
_atom_site_type_symbol
_atom_site_fract_x
_atom_site_fract_y
_atom_site_fract_z
_atom_site_U_iso_or_equiv
_atom_site_adp_type
_atom_site_occupancy
_atom_site_symmetry_multiplicity
_atom_site_calc_flag
_atom_site_refinement_flags
_atom_site_disorder_assembly
_atom_site_disorder_group
B1 B 0.1415(3) 0.56207(19) 0.2375(3) 0.0215(5) Uani 1 1 d . . .
O1 O 0.06481(18) 0.63109(11) 0.34992(16) 0.0244(4) Uani 1 1 d . . .
O2 O 0.1784(2) 0.62306(11) 0.10017(17) 0.0253(3) Uani 1 1 d . . .
N1 N -0.0621(2) 0.74521(15) 0.5848(2) 0.0207(4) Uani 1 1 d . . .
H1N H -0.0436 0.6760 0.6089 0.025 Uiso 1 1 calc R . .
N2 N 0.2787(2) 0.71512(13) -0.1566(2) 0.0191(4) Uani 1 1 d . . .
H2N H 0.2864 0.6430 -0.1543 0.023 Uiso 1 1 calc R . .
F1 F 0.28177(16) 0.52155(10) 0.30597(14) 0.0280(3) Uani 1 1 d . . .
F2 F 0.04388(16) 0.47578(10) 0.19582(15) 0.0299(3) Uani 1 1 d . . .
C1 C -0.1347(3) 0.81866(17) 0.6730(2) 0.0202(4) Uani 1 1 d . . .
C2 C -0.1415(3) 0.91774(18) 0.5948(2) 0.0229(5) Uani 1 1 d . . .
H2A H -0.1873 0.9839 0.6286 0.027 Uiso 1 1 calc R . .
C3 C -0.0700(3) 0.90373(17) 0.4587(2) 0.0209(4) Uani 1 1 d . . .
H3A H -0.0565 0.9587 0.3839 0.025 Uiso 1 1 calc R . .
C4 C -0.0217(2) 0.79502(18) 0.4517(2) 0.0186(4) Uani 1 1 d . . .
C5 C 0.0491(3) 0.73770(16) 0.3321(2) 0.0186(4) Uani 1 1 d . . .
C6 C 0.0981(2) 0.79068(17) 0.2036(2) 0.0199(4) Uani 1 1 d . . .
H6A H 0.0869 0.8681 0.1937 0.024 Uiso 1 1 calc R . .
C7 C 0.1631(3) 0.73050(16) 0.0903(3) 0.0190(4) Uani 1 1 d . . .
C8 C 0.2179(3) 0.77797(17) -0.0447(2) 0.0197(4) Uani 1 1 d . . .
C9 C 0.2267(3) 0.88659(18) -0.0904(3) 0.0236(5) Uani 1 1 d . . .
H9A H 0.1938 0.9490 -0.0359 0.028 Uiso 1 1 calc R . .
C10 C 0.2932(3) 0.88736(17) -0.2316(2) 0.0238(5) Uani 1 1 d . . .
H10A H 0.3129 0.9508 -0.2904 0.029 Uiso 1 1 calc R . .
C11 C 0.3254(2) 0.77967(17) -0.2712(3) 0.0209(5) Uani 1 1 d . . .
C12 C -0.1970(3) 0.79130(17) 0.8249(2) 0.0232(5) Uani 1 1 d . . .
H12A H -0.3001 0.8278 0.8315 0.028 Uiso 1 1 calc R . .
H12B H -0.1246 0.8225 0.9062 0.028 Uiso 1 1 calc R . .
C13 C -0.2169(3) 0.66972(16) 0.8558(2) 0.0234(5) Uani 1 1 d . . .
H13A H -0.1119 0.6349 0.8676 0.028 Uiso 1 1 calc R . .
H13B H -0.2747 0.6355 0.7667 0.028 Uiso 1 1 calc R . .
C14 C -0.3055(3) 0.64653(19) 0.9985(2) 0.0262(5) Uani 1 1 d . . .
H14A H -0.2395 0.6697 1.0896 0.031 Uiso 1 1 calc R . .
H14B H -0.4030 0.6909 0.9944 0.031 Uiso 1 1 calc R . .
C15 C -0.3473(4) 0.5265(2) 1.0141(3) 0.0391(6) Uani 1 1 d . . .
H15A H -0.4177 0.5042 0.9272 0.059 Uiso 1 1 calc R . .
H15B H -0.4001 0.5155 1.1087 0.059 Uiso 1 1 calc R . .
H15C H -0.2513 0.4821 1.0166 0.059 Uiso 1 1 calc R . .
C16 C 0.4000(3) 0.73448(17) -0.4069(2) 0.0214(5) Uani 1 1 d . . .
H16A H 0.3274 0.6810 -0.4590 0.026 Uiso 1 1 calc R . .
H16B H 0.4970 0.6946 -0.3725 0.026 Uiso 1 1 calc R . .
C17 C 0.4409(3) 0.82343(18) -0.5202(2) 0.0216(5) Uani 1 1 d . . .
H17A H 0.3424 0.8562 -0.5654 0.026 Uiso 1 1 calc R . .
H17B H 0.5009 0.8823 -0.4649 0.026 Uiso 1 1 calc R . .
C18 C 0.5371(3) 0.78049(18) -0.6479(2) 0.0224(5) Uani 1 1 d . . .
H18A H 0.6378 0.7504 -0.6037 0.027 Uiso 1 1 calc R . .
H18B H 0.4790 0.7201 -0.7018 0.027 Uiso 1 1 calc R . .
C19 C 0.5704(3) 0.87073(19) -0.7610(2) 0.0278(5) Uani 1 1 d . . .
H19A H 0.4749 0.8863 -0.8253 0.042 Uiso 1 1 calc R . .
H19B H 0.6539 0.8466 -0.8251 0.042 Uiso 1 1 calc R . .
H19C H 0.6040 0.9375 -0.7056 0.042 Uiso 1 1 calc R . .

loop_
_atom_site_aniso_label
_atom_site_aniso_U_11
_atom_site_aniso_U_22
_atom_site_aniso_U_33
_atom_site_aniso_U_23
_atom_site_aniso_U_13
_atom_site_aniso_U_12
B1 0.0249(13) 0.0192(11) 0.0209(11) -0.0003(10) 0.0048(9) 0.0000(9)
O1 0.0359(9) 0.0185(7) 0.0200(7) 0.0014(6) 0.0108(7) 0.0022(6)
O2 0.0373(9) 0.0180(7) 0.0217(7) 0.0010(6) 0.0107(7) 0.0020(7)
N1 0.0229(9) 0.0193(9) 0.0204(9) 0.0009(7) 0.0045(7) 0.0024(7)
N2 0.0236(9) 0.0157(8) 0.0185(8) 0.0007(8) 0.0057(7) -0.0008(7)
F1 0.0305(7) 0.0256(6) 0.0286(7) 0.0031(5) 0.0074(5) 0.0029(6)
F2 0.0372(8) 0.0256(6) 0.0279(6) -0.0058(6) 0.0098(6) -0.0106(6)
C1 0.0198(11) 0.0212(10) 0.0196(10) -0.0044(9) 0.0023(8) -0.0006(9)
C2 0.0250(12) 0.0199(11) 0.0239(10) -0.0020(9) 0.0030(9) 0.0023(8)
C3 0.0232(11) 0.0200(10) 0.0195(10) -0.0012(9) 0.0002(8) -0.0012(9)
C4 0.0173(10) 0.0200(10) 0.0183(10) -0.0002(9) -0.0001(8) -0.0006(8)
C5 0.0181(10) 0.0159(9) 0.0214(10) -0.0024(9) -0.0022(8) -0.0009(8)
C6 0.0242(12) 0.0161(10) 0.0195(10) -0.0009(9) 0.0020(8) -0.0024(8)
C7 0.0184(10) 0.0187(9) 0.0200(10) 0.0016(9) 0.0003(8) -0.0023(9)
C8 0.0210(11) 0.0191(10) 0.0190(10) -0.0020(9) 0.0015(8) -0.0004(9)
C9 0.0286(12) 0.0180(10) 0.0244(10) 0.0012(9) 0.0040(9) 0.0015(8)
C10 0.0302(12) 0.0173(10) 0.0243(11) 0.0056(9) 0.0052(9) 0.0003(9)
C11 0.0183(11) 0.0209(11) 0.0234(10) -0.0008(9) 0.0016(8) -0.0021(8)
C12 0.0283(13) 0.0219(10) 0.0201(11) -0.0011(9) 0.0070(9) 0.0011(9)
C13 0.0277(12) 0.0231(10) 0.0200(10) -0.0034(9) 0.0067(9) 0.0014(9)
C14 0.0262(13) 0.0292(12) 0.0236(11) -0.0005(10) 0.0051(10) -0.0002(9)
C15 0.0481(16) 0.0331(13) 0.0367(13) 0.0104(11) 0.0076(12) -0.0050(12)
C16 0.0246(12) 0.0188(10) 0.0215(11) -0.0002(9) 0.0058(9) 0.0017(9)
C17 0.0221(11) 0.0231(10) 0.0201(10) -0.0005(9) 0.0058(9) -0.0030(9)
C18 0.0212(11) 0.0252(11) 0.0213(11) -0.0013(10) 0.0052(8) -0.0011(9)
C19 0.0312(13) 0.0286(12) 0.0246(11) -0.0001(10) 0.0092(10) -0.0010(10)

loop_
_atom_type_symbol
_atom_type_description
_atom_type_scat_dispersion_real
_atom_type_scat_dispersion_imag
_atom_type_scat_source
C C 0.0033 0.0016 'International Tables Vol C Tables 4.2.6.8 and 6.1.1.4'
H H 0.0000 0.0000 'International Tables Vol C Tables 4.2.6.8 and 6.1.1.4'
B B 0.0013 0.0007 'International Tables Vol C Tables 4.2.6.8 and 6.1.1.4'
F F 0.0171 0.0103 'International Tables Vol C Tables 4.2.6.8 and 6.1.1.4'
O O 0.0106 0.0060 'International Tables Vol C Tables 4.2.6.8 and 6.1.1.4'
N N 0.0061 0.0033 'International Tables Vol C Tables 4.2.6.8 and 6.1.1.4'

loop_
_geom_angle_atom_site_label_1
_geom_angle_atom_site_label_2
_geom_angle_atom_site_label_3
_geom_angle
_geom_angle_site_symmetry_1
_geom_angle_site_symmetry_3
_geom_angle_publ_flag
F2 B1 F1 109.49(18) . . ?
F2 B1 O2 108.91(18) . . ?
F1 B1 O2 108.11(18) . . ?
F2 B1 O1 109.00(18) . . ?
F1 B1 O1 108.33(18) . . ?
O2 B1 O1 112.96(17) . . ?
C5 O1 B1 121.78(17) . . ?
C7 O2 B1 122.04(17) . . ?
C1 N1 C4 110.08(18) . . ?
C1 N1 H1N 125.0 . . ?
C4 N1 H1N 125.0 . . ?
C11 N2 C8 110.64(16) . . ?
C11 N2 H2N 124.7 . . ?
C8 N2 H2N 124.7 . . ?
N1 C1 C2 107.12(19) . . ?
N1 C1 C12 124.10(19) . . ?
C2 C1 C12 128.8(2) . . ?
C1 C2 C3 108.3(2) . . ?
C1 C2 H2A 125.8 . . ?
C3 C2 H2A 125.8 . . ?
C4 C3 C2 107.66(19) . . ?
C4 C3 H3A 126.2 . . ?
C2 C3 H3A 126.2 . . ?
N1 C4 C3 106.80(18) . . ?
N1 C4 C5 123.41(19) . . ?
C3 C4 C5 129.72(19) . . ?
O1 C5 C6 121.47(19) . . ?
O1 C5 C4 116.08(18) . . ?
C6 C5 C4 122.45(18) . . ?
C7 C6 C5 119.83(19) . . ?
C7 C6 H6A 120.1 . . ?
C5 C6 H6A 120.1 . . ?
O2 C7 C6 121.40(19) . . ?
O2 C7 C8 114.90(18) . . ?
C6 C7 C8 123.70(17) . . ?
N2 C8 C9 107.01(18) . . ?
N2 C8 C7 122.03(18) . . ?
C9 C8 C7 130.94(19) . . ?
C8 C9 C10 107.3(2) . . ?
C8 C9 H9A 126.4 . . ?
C10 C9 H9A 126.4 . . ?
C11 C10 C9 108.4(2) . . ?
C11 C10 H10A 125.8 . . ?
C9 C10 H10A 125.8 . . ?
N2 C11 C10 106.69(19) . . ?
N2 C11 C16 122.76(18) . . ?
C10 C11 C16 130.53(19) . . ?
C1 C12 C13 115.12(18) . . ?
C1 C12 H12A 108.5 . . ?
C13 C12 H12A 108.5 . . ?
C1 C12 H12B 108.5 . . ?
C13 C12 H12B 108.5 . . ?
H12A C12 H12B 107.5 . . ?
C12 C13 C14 113.17(17) . . ?
C12 C13 H13A 108.9 . . ?
C14 C13 H13A 108.9 . . ?
C12 C13 H13B 108.9 . . ?
C14 C13 H13B 108.9 . . ?
H13A C13 H13B 107.8 . . ?
C15 C14 C13 112.58(19) . . ?
C15 C14 H14A 109.1 . . ?
C13 C14 H14A 109.1 . . ?
C15 C14 H14B 109.1 . . ?
C13 C14 H14B 109.1 . . ?
H14A C14 H14B 107.8 . . ?
C14 C15 H15A 109.5 . . ?
C14 C15 H15B 109.5 . . ?
H15A C15 H15B 109.5 . . ?
C14 C15 H15C 109.5 . . ?
H15A C15 H15C 109.5 . . ?
H15B C15 H15C 109.5 . . ?
C11 C16 C17 112.83(17) . . ?
C11 C16 H16A 109.0 . . ?
C17 C16 H16A 109.0 . . ?
C11 C16 H16B 109.0 . . ?
C17 C16 H16B 109.0 . . ?
H16A C16 H16B 107.8 . . ?
C18 C17 C16 113.24(17) . . ?
C18 C17 H17A 108.9 . . ?
C16 C17 H17A 108.9 . . ?
C18 C17 H17B 108.9 . . ?
C16 C17 H17B 108.9 . . ?
H17A C17 H17B 107.7 . . ?
C19 C18 C17 111.52(18) . . ?
C19 C18 H18A 109.3 . . ?
C17 C18 H18A 109.3 . . ?
C19 C18 H18B 109.3 . . ?
C17 C18 H18B 109.3 . . ?
H18A C18 H18B 108.0 . . ?
C18 C19 H19A 109.5 . . ?
C18 C19 H19B 109.5 . . ?
H19A C19 H19B 109.5 . . ?
C18 C19 H19C 109.5 . . ?
H19A C19 H19C 109.5 . . ?
H19B C19 H19C 109.5 . . ?

loop_
_geom_bond_atom_site_label_1
_geom_bond_atom_site_label_2
_geom_bond_distance
_geom_bond_site_symmetry_2
_geom_bond_publ_flag
B1 F2 1.374(3) . ?
B1 F1 1.395(3) . ?
B1 O2 1.469(3) . ?
B1 O1 1.481(3) . ?
O1 C5 1.312(2) . ?
O2 C7 1.315(2) . ?
N1 C1 1.357(3) . ?
N1 C4 1.382(3) . ?
N1 H1N 0.8800 . ?
N2 C11 1.357(3) . ?
N2 C8 1.374(3) . ?
N2 H2N 0.8800 . ?
C1 C2 1.387(3) . ?
C1 C12 1.506(3) . ?
C2 C3 1.388(3) . ?
C2 H2A 0.9500 . ?
C3 C4 1.387(3) . ?
C3 H3A 0.9500 . ?
C4 C5 1.427(3) . ?
C5 C6 1.388(3) . ?
C6 C7 1.381(3) . ?
C6 H6A 0.9500 . ?
C7 C8 1.425(3) . ?
C8 C9 1.384(3) . ?
C9 C10 1.397(3) . ?
C9 H9A 0.9500 . ?
C10 C11 1.387(3) . ?
C10 H10A 0.9500 . ?
C11 C16 1.493(3) . ?
C12 C13 1.515(3) . ?
C12 H12A 0.9900 . ?
C12 H12B 0.9900 . ?
C13 C14 1.532(3) . ?
C13 H13A 0.9900 . ?
C13 H13B 0.9900 . ?
C14 C15 1.511(3) . ?
C14 H14A 0.9900 . ?
C14 H14B 0.9900 . ?
C15 H15A 0.9800 . ?
C15 H15B 0.9800 . ?
C15 H15C 0.9800 . ?
C16 C17 1.526(3) . ?
C16 H16A 0.9900 . ?
C16 H16B 0.9900 . ?
C17 C18 1.525(3) . ?
C17 H17A 0.9900 . ?
C17 H17B 0.9900 . ?
C18 C19 1.520(3) . ?
C18 H18A 0.9900 . ?
C18 H18B 0.9900 . ?
C19 H19A 0.9800 . ?
C19 H19B 0.9800 . ?
C19 H19C 0.9800 . ?

loop_
_geom_torsion_atom_site_label_1
_geom_torsion_atom_site_label_2
_geom_torsion_atom_site_label_3
_geom_torsion_atom_site_label_4
_geom_torsion
_geom_torsion_site_symmetry_1
_geom_torsion_site_symmetry_2
_geom_torsion_site_symmetry_3
_geom_torsion_site_symmetry_4
_geom_torsion_publ_flag
F2 B1 O1 C5 -128.1(2) . . . . ?
F1 B1 O1 C5 112.9(2) . . . . ?
O2 B1 O1 C5 -6.9(3) . . . . ?
F2 B1 O2 C7 129.8(2) . . . . ?
F1 B1 O2 C7 -111.4(2) . . . . ?
O1 B1 O2 C7 8.5(3) . . . . ?
C4 N1 C1 C2 0.2(2) . . . . ?
C4 N1 C1 C12 178.86(19) . . . . ?
N1 C1 C2 C3 -0.8(2) . . . . ?
C12 C1 C2 C3 -179.4(2) . . . . ?
C1 C2 C3 C4 1.2(2) . . . . ?
C1 N1 C4 C3 0.5(2) . . . . ?
C1 N1 C4 C5 -176.65(19) . . . . ?
C2 C3 C4 N1 -1.0(2) . . . . ?
C2 C3 C4 C5 175.9(2) . . . . ?
B1 O1 C5 C6 2.6(3) . . . . ?
B1 O1 C5 C4 -177.73(19) . . . . ?
N1 C4 C5 O1 4.6(3) . . . . ?
C3 C4 C5 O1 -171.9(2) . . . . ?
N1 C4 C5 C6 -175.7(2) . . . . ?
C3 C4 C5 C6 7.8(3) . . . . ?
O1 C5 C6 C7 0.9(3) . . . . ?
C4 C5 C6 C7 -178.8(2) . . . . ?
B1 O2 C7 C6 -5.8(3) . . . . ?
B1 O2 C7 C8 174.3(2) . . . . ?
C5 C6 C7 O2 0.8(3) . . . . ?
C5 C6 C7 C8 -179.4(2) . . . . ?
C11 N2 C8 C9 -0.1(3) . . . . ?
C11 N2 C8 C7 -178.7(2) . . . . ?
O2 C7 C8 N2 1.3(3) . . . . ?
C6 C7 C8 N2 -178.5(2) . . . . ?
O2 C7 C8 C9 -176.9(2) . . . . ?
C6 C7 C8 C9 3.2(4) . . . . ?
N2 C8 C9 C10 0.2(2) . . . . ?
C7 C8 C9 C10 178.7(2) . . . . ?
C8 C9 C10 C11 -0.3(2) . . . . ?
C8 N2 C11 C10 -0.1(3) . . . . ?
C8 N2 C11 C16 178.41(19) . . . . ?
C9 C10 C11 N2 0.2(3) . . . . ?
C9 C10 C11 C16 -178.1(2) . . . . ?
N1 C1 C12 C13 -16.9(3) . . . . ?
C2 C1 C12 C13 161.5(2) . . . . ?
C1 C12 C13 C14 -170.42(19) . . . . ?
C12 C13 C14 C15 170.8(2) . . . . ?
N2 C11 C16 C17 179.6(2) . . . . ?
C10 C11 C16 C17 -2.2(3) . . . . ?
C11 C16 C17 C18 172.08(19) . . . . ?
C16 C17 C18 C19 178.04(19) . . . . ?

loop_
_cod_related_entry_id
_cod_related_entry_database
_cod_related_entry_code
1 ChemSpider 21430240
